data_4132780
loop_
_publ_author_name
'Reed, Christopher J.'
'Agapie, Theodor'

_publ_section_title
;
 Thermodynamics of Proton and Electron Transfer in Tetranuclear Clusters
 with Mn-OH<sub>2</sub>/OH Motifs Relevant to H<sub>2</sub>O Activation by
 the Oxygen Evolving Complex in Photosystem II.
;
_journal_issue 34
_journal_name_full 'Journal of the American Chemical Society'
_journal_page_first 10900
_journal_page_last 10908
_journal_paper_doi 10.1021/jacs.8b06426
_journal_volume 140
_journal_year 2018
_chemical_formula_moiety 'C67 H48 F3 Fe3 Mn N12 O7 S, C4 H8 O, C6 H6'
_chemical_formula_sum 'C77 H62 F3 Fe3 Mn N12 O8 S'
_chemical_formula_weight 1594.93
_chemical_name_systematic Plate
_space_group_crystal_system monoclinic
_space_group_IT_number 4
_space_group_name_Hall 'P 2yb'
_space_group_name_H-M_alt 'P 1 21 1'
_atom_sites_solution_hydrogens geom
_atom_sites_solution_primary dual
_audit_creation_date 2018-01-24
_audit_creation_method
;
Olex2 1.2
(compiled 2017.08.10 svn.r3458 for OlexSys, GUI svn.r5381)
;
_cell_angle_alpha 90
_cell_angle_beta 108.397(2)
_cell_angle_gamma 90
_cell_formula_units_Z 2
_cell_length_a 12.2741(5)
_cell_length_b 19.4126(8)
_cell_length_c 15.5112(6)
_cell_measurement_reflns_used 9535
_cell_measurement_temperature 100(2)
_cell_measurement_theta_max 28.30
_cell_measurement_theta_min 2.73
_cell_volume 3507.0(2)
_computing_cell_refinement 'SAINT V8.38A (?, 2016)'
_computing_data_reduction 'SAINT V8.38A (?, 2016)'
_computing_molecular_graphics 'Olex2 (Dolomanov et al., 2009)'
_computing_publication_material 'Olex2 (Dolomanov et al., 2009)'
_computing_structure_refinement 'ShelXL (Sheldrick, 2015)'
_computing_structure_solution 'XT (Sheldrick, 2015)'
_diffrn_ambient_temperature 100.01
_diffrn_detector_area_resol_mean 8.33
_diffrn_measured_fraction_theta_full 0.999
_diffrn_measured_fraction_theta_max 0.998
_diffrn_measurement_device_type 'Bruker APEX-II CCD'
_diffrn_measurement_method '\f and \w scans'
_diffrn_radiation_type MoK\a
_diffrn_radiation_wavelength 0.71073
_diffrn_reflns_av_R_equivalents 0.0490
_diffrn_reflns_av_unetI/netI 0.0333
_diffrn_reflns_Laue_measured_fraction_full 0.999
_diffrn_reflns_Laue_measured_fraction_max 0.998
_diffrn_reflns_limit_h_max 16
_diffrn_reflns_limit_h_min -16
_diffrn_reflns_limit_k_max 25
_diffrn_reflns_limit_k_min -25
_diffrn_reflns_limit_l_max 20
_diffrn_reflns_limit_l_min -20
_diffrn_reflns_number 114799
_diffrn_reflns_point_group_measured_fraction_full 0.999
_diffrn_reflns_point_group_measured_fraction_max 0.999
_diffrn_reflns_theta_full 25.242
_diffrn_reflns_theta_max 28.324
_diffrn_reflns_theta_min 2.514
_diffrn_standards_number 0
_exptl_absorpt_coefficient_mu 0.889
_exptl_absorpt_correction_T_max 0.7457
_exptl_absorpt_correction_T_min 0.6724
_exptl_absorpt_correction_type multi-scan
_exptl_crystal_colour 'dark violet'
_exptl_crystal_colour_modifier dark
_exptl_crystal_colour_primary violet
_exptl_crystal_density_diffrn 1.510
_exptl_crystal_description block
_exptl_crystal_F_000 1636
_exptl_crystal_size_max 0.26
_exptl_crystal_size_mid 0.18
_exptl_crystal_size_min 0.05
_refine_diff_density_max 0.552
_refine_diff_density_min -0.367
_refine_diff_density_rms 0.051
_refine_ls_abs_structure_details
;
 Refined as an inversion twin.
;
_refine_ls_abs_structure_Flack 0.011(8)
_refine_ls_extinction_method none
_refine_ls_goodness_of_fit_ref 1.023
_refine_ls_hydrogen_treatment constr
_refine_ls_matrix_type full
_refine_ls_number_parameters 1002
_refine_ls_number_reflns 17420
_refine_ls_number_restraints 61
_refine_ls_restrained_S_all 1.076
_refine_ls_R_factor_all 0.0294
_refine_ls_R_factor_gt 0.0256
_refine_ls_shift/su_max 0.001
_refine_ls_shift/su_mean 0.000
_refine_ls_structure_factor_coef Fsqd
_refine_ls_weighting_details 'w=1/[\s^2^(Fo^2^)+(0.0331P)^2^+0.6125P] where P=(Fo^2^+2Fc^2^)/3'
_refine_ls_weighting_scheme calc
_refine_ls_wR_factor_gt 0.0605
_refine_ls_wR_factor_ref 0.0617
_reflns_Friedel_coverage 0.944
_reflns_Friedel_fraction_full 0.999
_reflns_Friedel_fraction_max 0.999
_reflns_number_gt 16322
_reflns_number_total 17420
_reflns_threshold_expression 'I > 2\s(I)'
_cod_data_source_file ja8b06426_si_001.cif
_cod_data_source_block p17548
_cod_database_code 4132780
_shelx_shelxl_version_number 2016/6
_shelx_space_group_comment
;
The symmetry employed for this shelxl refinement is uniquely defined
by the following loop, which should always be used as a source of
symmetry information in preference to the above space-group names.
They are only intended as comments.
;
_olex2_refinement_description
;
1. Twinned data refinement
 Scales: 0.989(8)
 0.011(8)
2. Fixed Uiso
 At 1.2 times of:
  All C(H) groups, All C(H,H) groups
3. Uiso/Uaniso restraints and constraints
S200 \\sim F200 \\sim F201 \\sim F202 \\sim C200: within 1.9A with sigma of
0.01 and sigma for terminal atoms of 0.01
Uanis(C104) \\sim Ueq, Uanis(C109) \\sim Ueq, Uanis(C108) \\sim Ueq,
Uanis(C107) \\sim Ueq, Uanis(C105) \\sim Ueq, Uanis(C106) \\sim Ueq: with sigma
of 0.002 and sigma for terminal atoms of 0.004
4. Others
 Sof(S200)=Sof(F200)=Sof(F201)=Sof(F202)=Sof(O202)=Sof(C200)=1-FVAR(1)
 Sof(S201)=Sof(F203)=Sof(F204)=Sof(F205)=Sof(O203)=Sof(C201)=FVAR(1)
5.a Secondary CH2 refined with riding coordinates:
 C100(H10A,H10B), C101(H10C,H10D), C102(H10E,H10F), C103(H10G,H10H)
5.b Aromatic/amide H refined with riding coordinates:
 C2(H2), C4(H4), C6(H6), C7AA(H7AA), C13(H13), C14(H14), C15(H15), C16(H16),
 C23(H23), C24(H24), C25(H25), C26(H26), C33(H33), C34(H34), C36(H36), C40(H40),
  C41(H41), C42(H42), C43(H43), C46(H46), C47(H47), C48(H48), C49(H49),
 C50(H50), C51(H51), C52(H52), C53(H53), C56(H56), C57(H57), C58(H58), C59(H59),
  C60(H60), C61(H61), C62(H62), C63(H63), C66(H66), C67(H67), C68(H68),
 C69(H69), C71(H71), C72(H72), C73(H73), C81(H81), C82(H82), C83(H83), C91(H91),
  C92(H92), C93(H93), C104(H104), C105(H105), C106(H106), C107(H107),
 C108(H108), C109(H109)
;
_olex2_submission_special_instructions 'No special instructions were received'

loop_
_space_group_symop_operation_xyz
'x, y, z'
'-x, y+1/2, -z'

loop_
_atom_site_label
_atom_site_type_symbol
_atom_site_fract_x
_atom_site_fract_y
_atom_site_fract_z
_atom_site_U_iso_or_equiv
_atom_site_adp_type
_atom_site_occupancy
_atom_site_site_symmetry_order
_atom_site_calc_flag
_atom_site_refinement_flags_posn
_atom_site_refinement_flags_adp
_atom_site_refinement_flags_occupancy
_atom_site_disorder_assembly
_atom_site_disorder_group
Fe1 Fe 0.24668(3) 0.56885(2) 0.70522(2) 0.01165(7) Uani 1 1 d . . . . .
Fe2 Fe 0.44304(3) 0.47363(2) 0.70435(2) 0.01105(7) Uani 1 1 d . . . . .
Fe3 Fe 0.42009(3) 0.62018(2) 0.61937(2) 0.01236(7) Uani 1 1 d . . . . .
Mn1 Mn 0.22230(3) 0.49957(2) 0.49715(2) 0.01230(8) Uani 1 1 d . . . . .
S200 S 0.0063(7) 0.4200(4) 0.3194(5) 0.038(2) Uani 0.122(3) 1 d . U P A 2
S201 S 0.06347(7) 0.42316(4) 0.28083(5) 0.0165(2) Uani 0.878(3) 1 d . . P A 1
F200 F -0.098(4) 0.422(3) 0.137(4) 0.034(7) Uani 0.122(3) 1 d . U P A 2
F201 F 0.084(2) 0.4350(17) 0.1851(18) 0.055(6) Uani 0.122(3) 1 d . U P A 2
F202 F -0.015(2) 0.5182(15) 0.1891(19) 0.047(6) Uani 0.122(3) 1 d . U P A 2
F203 F -0.1282(4) 0.4269(4) 0.1441(5) 0.0346(12) Uani 0.878(3) 1 d . . P A 1
F204 F -0.0658(3) 0.52636(17) 0.1995(3) 0.0531(11) Uani 0.878(3) 1 d . . P A 1
F205 F -0.1466(2) 0.45916(14) 0.2700(2) 0.0427(7) Uani 0.878(3) 1 d . . P A 1
O1 O 0.31539(15) 0.53728(9) 0.61764(11) 0.0121(3) Uani 1 1 d . . . . .
O11 O 0.36599(14) 0.51650(8) 0.79871(11) 0.0110(3) Uani 1 1 d . . . . .
O21 O 0.54076(14) 0.55925(8) 0.71531(11) 0.0107(3) Uani 1 1 d . . . . .
O31 O 0.35121(14) 0.65415(8) 0.71548(11) 0.0107(3) Uani 1 1 d . . . . .
O200 O 0.10544(17) 0.46824(10) 0.35937(13) 0.0236(4) Uani 1 1 d . . . . .
O201 O 0.03271(18) 0.35506(10) 0.30385(15) 0.0271(5) Uani 1 1 d . . . . .
O202 O -0.107(2) 0.4380(13) 0.326(2) 0.049(6) Uani 0.122(3) 1 d . . P A 2
O203 O 0.1264(4) 0.4259(2) 0.2173(3) 0.0433(10) Uani 0.878(3) 1 d . . P A 1
N11 N 0.18349(18) 0.64655(11) 0.77984(14) 0.0137(4) Uani 1 1 d . . . . .
N12 N 0.15770(17) 0.47590(11) 0.73955(14) 0.0132(4) Uani 1 1 d . . . . .
N13 N 0.09338(18) 0.58796(11) 0.59626(14) 0.0139(4) Uani 1 1 d . . . . .
N14 N 0.07832(18) 0.55410(11) 0.51548(14) 0.0156(4) Uani 1 1 d . . . . .
N21 N 0.50106(19) 0.41024(11) 0.82572(14) 0.0145(4) Uani 1 1 d . . . . .
N22 N 0.57388(19) 0.45185(11) 0.63052(15) 0.0150(4) Uani 1 1 d . . . . .
N23 N 0.33969(19) 0.38948(11) 0.63472(15) 0.0162(4) Uani 1 1 d . . . . .
N24 N 0.25830(19) 0.39842(11) 0.55109(15) 0.0158(4) Uani 1 1 d . . . . .
N31 N 0.58325(19) 0.67040(11) 0.64221(15) 0.0149(4) Uani 1 1 d . . . . .
N32 N 0.28365(18) 0.70268(11) 0.55444(14) 0.0140(4) Uani 1 1 d . . . . .
N33 N 0.41914(19) 0.59088(11) 0.48688(14) 0.0159(4) Uani 1 1 d . . . . .
N34 N 0.33553(19) 0.54751(12) 0.43519(14) 0.0171(4) Uani 1 1 d . . . . .
C1 C 0.4692(2) 0.59987(13) 0.94263(16) 0.0128(5) Uani 1 1 d . . . . .
C2 C 0.5661(2) 0.56476(13) 0.93767(16) 0.0136(5) Uani 1 1 d . . . . .
H2 H 0.582497 0.519924 0.963003 0.016 Uiso 1 1 calc R . . . .
C3 C 0.6387(2) 0.59495(13) 0.89596(16) 0.0133(5) Uani 1 1 d . . . . .
C4 C 0.6177(2) 0.66201(13) 0.86325(17) 0.0137(5) Uani 1 1 d . . . . .
H4 H 0.670193 0.683797 0.838253 0.016 Uiso 1 1 calc R . . . .
C5 C 0.5210(2) 0.69747(13) 0.86667(16) 0.0134(5) Uani 1 1 d . . . . .
C6 C 0.4492(2) 0.66659(13) 0.91011(16) 0.0132(5) Uani 1 1 d . . . . .
H6 H 0.386280 0.691732 0.917315 0.016 Uiso 1 1 calc R . . . .
C7AA C 0.5533(3) 0.88123(14) 0.79829(19) 0.0238(6) Uani 1 1 d . . . . .
H7AA H 0.610883 0.915899 0.813298 0.029 Uiso 1 1 calc R . . . .
C11 C 0.3413(2) 0.46876(12) 0.85679(16) 0.0121(4) Uani 1 1 d . . . . .
C12 C 0.3261(2) 0.50387(13) 0.94212(16) 0.0134(5) Uani 1 1 d . . . . .
C13 C 0.2509(2) 0.47549(15) 0.98422(17) 0.0169(5) Uani 1 1 d . . . . .
H13 H 0.213145 0.433408 0.961561 0.020 Uiso 1 1 calc R . . . .
C14 C 0.2294(2) 0.50654(15) 1.05763(18) 0.0205(5) Uani 1 1 d . . . . .
H14 H 0.180407 0.484887 1.086133 0.025 Uiso 1 1 calc R . . . .
C15 C 0.2800(2) 0.56942(16) 1.08932(17) 0.0211(5) Uani 1 1 d . . . . .
H15 H 0.262829 0.592496 1.137480 0.025 Uiso 1 1 calc R . . . .
C16 C 0.3559(2) 0.59803(14) 1.04955(17) 0.0182(5) Uani 1 1 d . . . . .
H16 H 0.390965 0.640939 1.071570 0.022 Uiso 1 1 calc R . . . .
C17 C 0.3827(2) 0.56593(13) 0.97821(16) 0.0137(5) Uani 1 1 d . . . . .
C21 C 0.6502(2) 0.55781(12) 0.70689(16) 0.0121(5) Uani 1 1 d . . . . .
C22 C 0.7433(2) 0.53682(13) 0.79748(17) 0.0136(5) Uani 1 1 d . . . . .
C23 C 0.8400(2) 0.49967(14) 0.79453(18) 0.0182(5) Uani 1 1 d . . . . .
H23 H 0.846988 0.487671 0.737121 0.022 Uiso 1 1 calc R . . . .
C24 C 0.9262(2) 0.47982(15) 0.8731(2) 0.0233(6) Uani 1 1 d . . . . .
H24 H 0.992210 0.456239 0.868919 0.028 Uiso 1 1 calc R . . . .
C25 C 0.9153(2) 0.49457(16) 0.9568(2) 0.0257(6) Uani 1 1 d . . . . .
H25 H 0.972397 0.480117 1.010829 0.031 Uiso 1 1 calc R . . . .
C26 C 0.8195(2) 0.53087(15) 0.96113(19) 0.0209(6) Uani 1 1 d . . . . .
H26 H 0.811512 0.540364 1.018917 0.025 Uiso 1 1 calc R . . . .
C27 C 0.7348(2) 0.55378(12) 0.88322(17) 0.0139(5) Uani 1 1 d . . . . .
C31 C 0.2974(2) 0.71793(12) 0.71169(16) 0.0121(5) Uani 1 1 d . . . . .
C32 C 0.3867(2) 0.77602(12) 0.74931(17) 0.0132(5) Uani 1 1 d . . . . .
C33 C 0.3660(2) 0.84183(13) 0.71061(18) 0.0192(5) Uani 1 1 d . . . . .
H33 H 0.293950 0.851136 0.666341 0.023 Uiso 1 1 calc R . . . .
C34 C 0.4476(3) 0.89392(14) 0.73502(19) 0.0254(6) Uani 1 1 d . . . . .
H34 H 0.430637 0.938241 0.708160 0.030 Uiso 1 1 calc R . . . .
C36 C 0.5744(2) 0.81675(14) 0.83988(18) 0.0183(5) Uani 1 1 d . . . . .
H36 H 0.646825 0.808053 0.883915 0.022 Uiso 1 1 calc R . . . .
C37 C 0.4915(2) 0.76449(13) 0.81847(17) 0.0140(5) Uani 1 1 d . . . . .
C40 C 0.1187(2) 0.63483(14) 0.83385(18) 0.0176(5) Uani 1 1 d . . . . .
H40 H 0.097407 0.588815 0.841873 0.021 Uiso 1 1 calc R . . . .
C41 C 0.0820(2) 0.68747(16) 0.87821(19) 0.0226(6) Uani 1 1 d . . . . .
H41 H 0.038400 0.677771 0.917636 0.027 Uiso 1 1 calc R . . . .
C42 C 0.1103(3) 0.75468(15) 0.86375(19) 0.0217(6) Uani 1 1 d . . . . .
H42 H 0.083786 0.791952 0.891463 0.026 Uiso 1 1 calc R . . . .
C43 C 0.1776(2) 0.76702(14) 0.80852(18) 0.0182(5) Uani 1 1 d . . . . .
H43 H 0.198372 0.812748 0.798418 0.022 Uiso 1 1 calc R . . . .
C44 C 0.2144(2) 0.71163(13) 0.76813(16) 0.0129(5) Uani 1 1 d . . . . .
C45 C 0.2322(2) 0.73141(12) 0.61028(16) 0.0119(5) Uani 1 1 d . . . . .
C46 C 0.1292(2) 0.76679(13) 0.57796(18) 0.0168(5) Uani 1 1 d . . . . .
H46 H 0.095725 0.787710 0.618957 0.020 Uiso 1 1 calc R . . . .
C47 C 0.0754(2) 0.77125(14) 0.48461(18) 0.0194(5) Uani 1 1 d . . . . .
H47 H 0.004145 0.794560 0.460833 0.023 Uiso 1 1 calc R . . . .
C48 C 0.1277(3) 0.74112(14) 0.42718(18) 0.0210(6) Uani 1 1 d . . . . .
H48 H 0.092520 0.742958 0.363179 0.025 Uiso 1 1 calc R . . . .
C49 C 0.2324(2) 0.70812(14) 0.46445(18) 0.0186(5) Uani 1 1 d . . . . .
H49 H 0.269132 0.688631 0.424711 0.022 Uiso 1 1 calc R . . . .
C50 C 0.5984(3) 0.73788(14) 0.62849(19) 0.0206(6) Uani 1 1 d . . . . .
H50 H 0.532588 0.765391 0.600876 0.025 Uiso 1 1 calc R . . . .
C51 C 0.7045(3) 0.76861(14) 0.6526(2) 0.0249(6) Uani 1 1 d . . . . .
H51 H 0.711648 0.816707 0.644460 0.030 Uiso 1 1 calc R . . . .
C52 C 0.8007(3) 0.72814(15) 0.6889(2) 0.0257(6) Uani 1 1 d . . . . .
H52 H 0.875286 0.747682 0.703990 0.031 Uiso 1 1 calc R . . . .
C53 C 0.7868(2) 0.65836(14) 0.70318(19) 0.0196(5) Uani 1 1 d . . . . .
H53 H 0.851905 0.629642 0.727733 0.024 Uiso 1 1 calc R . . . .
C54 C 0.6767(2) 0.63113(13) 0.68113(17) 0.0143(5) Uani 1 1 d . . . . .
C55 C 0.6474(2) 0.50388(13) 0.63345(16) 0.0136(5) Uani 1 1 d . . . . .
C56 C 0.7145(2) 0.50609(14) 0.57619(18) 0.0182(5) Uani 1 1 d . . . . .
H56 H 0.764367 0.543926 0.578271 0.022 Uiso 1 1 calc R . . . .
C57 C 0.7076(3) 0.45230(15) 0.5160(2) 0.0242(6) Uani 1 1 d . . . . .
H57 H 0.753044 0.452576 0.476500 0.029 Uiso 1 1 calc R . . . .
C58 C 0.6337(3) 0.39824(16) 0.5143(2) 0.0275(7) Uani 1 1 d . . . . .
H58 H 0.628488 0.360350 0.474420 0.033 Uiso 1 1 calc R . . . .
C59 C 0.5679(3) 0.40037(14) 0.5714(2) 0.0229(6) Uani 1 1 d . . . . .
H59 H 0.515776 0.363691 0.568922 0.027 Uiso 1 1 calc R . . . .
C60 C 0.5939(2) 0.36874(14) 0.84797(19) 0.0204(6) Uani 1 1 d . . . . .
H60 H 0.636569 0.364668 0.806679 0.024 Uiso 1 1 calc R . . . .
C61 C 0.6297(3) 0.33188(15) 0.9283(2) 0.0256(6) Uani 1 1 d . . . . .
H61 H 0.695319 0.302909 0.941751 0.031 Uiso 1 1 calc R . . . .
C62 C 0.5678(3) 0.33814(15) 0.9885(2) 0.0247(6) Uani 1 1 d . . . . .
H62 H 0.590650 0.313713 1.044419 0.030 Uiso 1 1 calc R . . . .
C63 C 0.4721(2) 0.38049(14) 0.96621(18) 0.0189(5) Uani 1 1 d . . . . .
H63 H 0.428016 0.384861 1.006468 0.023 Uiso 1 1 calc R . . . .
C64 C 0.4408(2) 0.41651(12) 0.88466(17) 0.0132(5) Uani 1 1 d . . . . .
C65 C 0.2272(2) 0.43407(12) 0.80204(17) 0.0127(5) Uani 1 1 d . . . . .
C66 C 0.1959(2) 0.36711(13) 0.81351(18) 0.0158(5) Uani 1 1 d . . . . .
H66 H 0.247182 0.337918 0.856905 0.019 Uiso 1 1 calc R . . . .
C67 C 0.0892(2) 0.34287(13) 0.76119(18) 0.0181(5) Uani 1 1 d . . . . .
H67 H 0.066650 0.296899 0.767943 0.022 Uiso 1 1 calc R . . . .
C68 C 0.0164(2) 0.38673(13) 0.69908(17) 0.0164(5) Uani 1 1 d . . . . .
H68 H -0.058358 0.372093 0.664042 0.020 Uiso 1 1 calc R . . . .
C69 C 0.0544(2) 0.45240(13) 0.68895(18) 0.0154(5) Uani 1 1 d . . . . .
H69 H 0.005685 0.481978 0.644515 0.018 Uiso 1 1 calc R . . . .
C71 C -0.0059(2) 0.62024(14) 0.58986(18) 0.0165(5) Uani 1 1 d . . . . .
H71 H -0.019113 0.647510 0.636450 0.020 Uiso 1 1 calc R . . . .
C72 C -0.0861(2) 0.60805(14) 0.50569(18) 0.0196(5) Uani 1 1 d . . . . .
H72 H -0.162770 0.624607 0.483119 0.023 Uiso 1 1 calc R . . . .
C73 C -0.0288(2) 0.56618(15) 0.46216(18) 0.0212(5) Uani 1 1 d . . . . .
H73 H -0.061182 0.548434 0.402430 0.025 Uiso 1 1 calc R . . . .
C81 C 0.3483(3) 0.32129(14) 0.65177(19) 0.0225(6) Uani 1 1 d . . . . .
H81 H 0.398303 0.300725 0.705223 0.027 Uiso 1 1 calc R . . . .
C82 C 0.2734(3) 0.28550(15) 0.5799(2) 0.0286(7) Uani 1 1 d . . . . .
H82 H 0.262441 0.237075 0.573979 0.034 Uiso 1 1 calc R . . . .
C83 C 0.2184(3) 0.33577(14) 0.51888(19) 0.0214(6) Uani 1 1 d . . . . .
H83 H 0.160751 0.327451 0.462409 0.026 Uiso 1 1 calc R . . . .
C91 C 0.4772(2) 0.61524(17) 0.43276(18) 0.0242(6) Uani 1 1 d . . . . .
H91 H 0.539964 0.646440 0.451364 0.029 Uiso 1 1 calc R . . . .
C92 C 0.4324(3) 0.58822(19) 0.3460(2) 0.0351(8) Uani 1 1 d . . . . .
H92 H 0.456839 0.596803 0.294724 0.042 Uiso 1 1 calc R . . . .
C93 C 0.3437(3) 0.54588(17) 0.35105(19) 0.0283(7) Uani 1 1 d . . . . .
H93 H 0.295746 0.519560 0.302064 0.034 Uiso 1 1 calc R . . . .
C200 C -0.010(4) 0.4516(17) 0.212(2) 0.045(5) Uani 0.122(3) 1 d . U P A 2
C201 C -0.0757(4) 0.46088(16) 0.2206(2) 0.0280(8) Uani 0.878(3) 1 d . . P A 1
O100 O 0.2373(2) 0.20768(13) 0.80954(17) 0.0428(6) Uani 1 1 d . . . . .
C100 C 0.1873(3) 0.16834(18) 0.7288(2) 0.0321(7) Uani 1 1 d . . . . .
H10A H 0.163957 0.198668 0.674724 0.039 Uiso 1 1 calc R . . . .
H10B H 0.119083 0.142803 0.732445 0.039 Uiso 1 1 calc R . . . .
C101 C 0.2816(3) 0.11849(19) 0.7237(2) 0.0331(7) Uani 1 1 d . . . . .
H10C H 0.248785 0.075681 0.691060 0.040 Uiso 1 1 calc R . . . .
H10D H 0.333157 0.139975 0.693505 0.040 Uiso 1 1 calc R . . . .
C102 C 0.3439(3) 0.10465(17) 0.8235(2) 0.0349(8) Uani 1 1 d . . . . .
H10E H 0.424089 0.089726 0.833472 0.042 Uiso 1 1 calc R . . . .
H10F H 0.303667 0.069436 0.848373 0.042 Uiso 1 1 calc R . . . .
C103 C 0.3391(3) 0.17523(18) 0.8650(2) 0.0385(8) Uani 1 1 d . . . . .
H10G H 0.337177 0.170426 0.927994 0.046 Uiso 1 1 calc R . . . .
H10H H 0.407362 0.202812 0.865985 0.046 Uiso 1 1 calc R . . . .
C104 C -0.0955(4) 0.2994(2) 0.8895(3) 0.0583(11) Uani 1 1 d . U . . .
H104 H -0.139360 0.340268 0.885466 0.070 Uiso 1 1 calc R . . . .
C105 C -0.1399(5) 0.2469(3) 0.8304(4) 0.0673(13) Uani 1 1 d . U . . .
H105 H -0.213966 0.251152 0.786733 0.081 Uiso 1 1 calc R . . . .
C106 C -0.0757(5) 0.1870(3) 0.8347(4) 0.0656(13) Uani 1 1 d . U . . .
H106 H -0.104653 0.150187 0.793578 0.079 Uiso 1 1 calc R . . . .
C107 C 0.0280(5) 0.1825(3) 0.8982(3) 0.0627(12) Uani 1 1 d . U . . .
H107 H 0.070815 0.141230 0.901468 0.075 Uiso 1 1 calc R . . . .
C108 C 0.0752(5) 0.2341(3) 0.9584(3) 0.0666(13) Uani 1 1 d . U . . .
H108 H 0.149372 0.229196 1.001552 0.080 Uiso 1 1 calc R . . . .
C109 C 0.0106(5) 0.2952(3) 0.9547(4) 0.0635(12) Uani 1 1 d . U . . .
H109 H 0.039650 0.332003 0.995907 0.076 Uiso 1 1 calc R . . . .

loop_
_atom_site_aniso_label
_atom_site_aniso_U_11
_atom_site_aniso_U_22
_atom_site_aniso_U_33
_atom_site_aniso_U_23
_atom_site_aniso_U_13
_atom_site_aniso_U_12
Fe1 0.01135(17) 0.01104(15) 0.01119(16) 0.00090(13) 0.00163(13) -0.00023(13)
Fe2 0.01055(17) 0.01226(15) 0.01078(16) 0.00064(13) 0.00401(13) -0.00035(13)
Fe3 0.01259(18) 0.01404(15) 0.00977(16) -0.00054(13) 0.00255(13) 0.00261(14)
Mn1 0.01144(18) 0.01381(16) 0.01102(17) -0.00200(14) 0.00263(14) -0.00048(14)
S200 0.053(5) 0.032(4) 0.034(4) -0.007(3) 0.020(3) -0.011(3)
S201 0.0179(4) 0.0177(4) 0.0136(4) -0.0036(3) 0.0046(3) -0.0030(3)
F200 0.046(15) 0.028(10) 0.027(10) -0.005(8) 0.006(11) -0.002(12)
F201 0.050(13) 0.082(12) 0.046(12) 0.024(10) 0.034(9) 0.000(11)
F202 0.068(13) 0.035(10) 0.026(8) 0.004(7) -0.002(10) 0.003(11)
F203 0.043(3) 0.0261(18) 0.0194(18) -0.0006(13) -0.0118(19) -0.007(2)
F204 0.068(2) 0.0164(12) 0.048(2) 0.0086(12) -0.0195(19) -0.0022(16)
F205 0.0223(12) 0.0476(16) 0.0487(16) -0.0141(13) -0.0022(11) 0.0104(10)
O1 0.0118(9) 0.0125(8) 0.0114(8) -0.0005(6) 0.0029(7) 0.0003(6)
O11 0.0108(8) 0.0123(8) 0.0108(8) 0.0027(6) 0.0046(7) -0.0001(6)
O21 0.0081(8) 0.0126(8) 0.0127(8) -0.0008(6) 0.0051(6) -0.0004(6)
O31 0.0117(8) 0.0100(8) 0.0106(8) 0.0005(6) 0.0039(7) 0.0013(6)
O200 0.0227(10) 0.0234(10) 0.0192(9) -0.0069(8) -0.0013(8) -0.0017(8)
O201 0.0260(11) 0.0170(9) 0.0307(11) -0.0019(8) -0.0018(9) 0.0000(8)
O202 0.044(15) 0.047(14) 0.071(19) -0.015(13) 0.038(15) -0.001(11)
O203 0.043(2) 0.063(2) 0.031(2) -0.0114(19) 0.0211(16) -0.0128(19)
N11 0.0127(11) 0.0179(10) 0.0106(10) 0.0013(8) 0.0040(8) 0.0009(8)
N12 0.0119(10) 0.0144(9) 0.0141(10) -0.0021(8) 0.0050(8) 0.0007(8)
N13 0.0127(11) 0.0157(10) 0.0150(10) -0.0014(8) 0.0066(8) 0.0004(8)
N14 0.0139(11) 0.0199(11) 0.0122(10) -0.0005(8) 0.0029(8) -0.0002(8)
N21 0.0136(11) 0.0154(10) 0.0151(10) 0.0014(8) 0.0053(9) 0.0003(8)
N22 0.0162(11) 0.0147(9) 0.0150(10) -0.0027(8) 0.0065(9) -0.0012(8)
N23 0.0162(11) 0.0160(10) 0.0168(10) 0.0007(8) 0.0058(9) 0.0005(8)
N24 0.0155(11) 0.0162(10) 0.0165(11) -0.0032(8) 0.0063(9) -0.0016(8)
N31 0.0185(11) 0.0129(10) 0.0142(10) -0.0001(8) 0.0065(9) -0.0008(8)
N32 0.0152(11) 0.0149(10) 0.0122(10) 0.0009(8) 0.0050(9) 0.0011(8)
N33 0.0142(11) 0.0197(10) 0.0139(10) -0.0006(8) 0.0046(9) -0.0027(8)
N34 0.0172(11) 0.0210(11) 0.0126(10) -0.0025(9) 0.0038(9) -0.0026(9)
C1 0.0123(12) 0.0171(11) 0.0074(10) -0.0024(9) 0.0010(9) -0.0023(9)
C2 0.0130(12) 0.0161(11) 0.0101(10) 0.0004(9) 0.0013(9) -0.0002(10)
C3 0.0091(12) 0.0192(11) 0.0100(11) -0.0028(9) 0.0007(9) 0.0005(9)
C4 0.0125(12) 0.0168(11) 0.0118(11) -0.0030(9) 0.0037(10) -0.0037(10)
C5 0.0135(12) 0.0148(11) 0.0101(11) -0.0022(9) 0.0010(9) -0.0014(9)
C6 0.0123(12) 0.0166(11) 0.0097(11) -0.0030(9) 0.0022(9) 0.0007(9)
C7AA 0.0321(16) 0.0159(12) 0.0221(14) -0.0038(11) 0.0067(12) -0.0109(11)
C11 0.0129(11) 0.0126(10) 0.0117(11) 0.0025(9) 0.0053(9) -0.0006(9)
C12 0.0106(11) 0.0186(11) 0.0105(11) 0.0014(10) 0.0023(9) 0.0027(10)
C13 0.0131(12) 0.0230(12) 0.0136(11) 0.0042(10) 0.0028(9) -0.0005(11)
C14 0.0143(12) 0.0332(15) 0.0159(12) 0.0042(11) 0.0075(10) 0.0021(11)
C15 0.0179(13) 0.0345(14) 0.0124(12) -0.0011(11) 0.0068(10) 0.0054(12)
C16 0.0166(13) 0.0239(13) 0.0135(12) -0.0011(10) 0.0037(10) 0.0003(10)
C17 0.0118(12) 0.0189(11) 0.0096(10) 0.0030(10) 0.0021(9) 0.0039(10)
C21 0.0090(11) 0.0133(11) 0.0145(11) 0.0001(9) 0.0045(9) -0.0014(9)
C22 0.0103(12) 0.0146(11) 0.0158(12) -0.0001(9) 0.0042(10) -0.0008(9)
C23 0.0133(12) 0.0217(12) 0.0208(12) -0.0020(11) 0.0071(10) 0.0001(10)
C24 0.0129(13) 0.0286(14) 0.0284(15) 0.0006(12) 0.0065(11) 0.0062(11)
C25 0.0145(13) 0.0361(16) 0.0218(13) 0.0031(12) -0.0010(11) 0.0091(12)
C26 0.0157(13) 0.0291(14) 0.0172(13) -0.0005(11) 0.0041(11) 0.0042(11)
C27 0.0114(12) 0.0148(12) 0.0159(12) -0.0001(9) 0.0047(10) -0.0009(9)
C31 0.0126(12) 0.0123(11) 0.0116(11) 0.0001(9) 0.0040(9) 0.0011(9)
C32 0.0168(13) 0.0116(10) 0.0134(11) -0.0021(9) 0.0078(10) -0.0011(9)
C33 0.0234(14) 0.0159(12) 0.0169(12) 0.0008(10) 0.0044(11) -0.0001(11)
C34 0.0386(18) 0.0141(12) 0.0206(14) -0.0006(11) 0.0055(13) -0.0044(12)
C36 0.0202(14) 0.0205(12) 0.0142(12) -0.0043(10) 0.0054(10) -0.0041(11)
C37 0.0184(13) 0.0134(11) 0.0132(11) -0.0029(9) 0.0093(10) -0.0002(9)
C40 0.0127(12) 0.0242(13) 0.0163(12) 0.0050(10) 0.0051(10) 0.0013(10)
C41 0.0202(14) 0.0337(15) 0.0183(13) 0.0024(12) 0.0121(11) 0.0048(12)
C42 0.0238(15) 0.0259(14) 0.0180(13) 0.0002(11) 0.0106(12) 0.0095(11)
C43 0.0207(14) 0.0176(12) 0.0170(12) 0.0016(10) 0.0070(11) 0.0066(10)
C44 0.0113(12) 0.0167(11) 0.0098(11) 0.0014(9) 0.0021(9) 0.0027(9)
C45 0.0142(12) 0.0101(10) 0.0120(11) 0.0007(9) 0.0051(10) -0.0007(9)
C46 0.0180(13) 0.0164(12) 0.0163(12) 0.0030(10) 0.0061(10) 0.0023(10)
C47 0.0179(14) 0.0188(12) 0.0200(13) 0.0069(10) 0.0040(11) 0.0036(10)
C48 0.0250(15) 0.0218(13) 0.0127(12) 0.0058(10) 0.0008(11) 0.0040(11)
C49 0.0239(14) 0.0191(12) 0.0132(12) 0.0032(10) 0.0063(11) 0.0041(11)
C50 0.0261(15) 0.0165(12) 0.0215(13) 0.0030(11) 0.0105(12) 0.0009(11)
C51 0.0332(17) 0.0160(12) 0.0309(15) 0.0011(11) 0.0177(13) -0.0061(12)
C52 0.0222(15) 0.0233(14) 0.0352(16) -0.0028(12) 0.0143(13) -0.0104(12)
C53 0.0164(13) 0.0198(13) 0.0258(14) 0.0008(11) 0.0110(11) -0.0027(10)
C54 0.0156(13) 0.0155(12) 0.0134(11) -0.0019(9) 0.0069(10) -0.0020(9)
C55 0.0116(11) 0.0152(11) 0.0138(11) -0.0009(10) 0.0036(9) 0.0007(10)
C56 0.0172(13) 0.0207(13) 0.0191(12) -0.0027(11) 0.0091(10) -0.0040(11)
C57 0.0270(16) 0.0289(14) 0.0229(14) -0.0064(12) 0.0164(12) -0.0013(12)
C58 0.0357(17) 0.0254(14) 0.0275(15) -0.0118(12) 0.0188(14) -0.0052(13)
C59 0.0272(15) 0.0190(12) 0.0256(14) -0.0076(11) 0.0129(12) -0.0070(11)
C60 0.0192(14) 0.0239(13) 0.0213(13) 0.0051(11) 0.0109(11) 0.0071(11)
C61 0.0184(14) 0.0273(14) 0.0308(16) 0.0115(13) 0.0073(12) 0.0119(12)
C62 0.0228(15) 0.0281(14) 0.0251(14) 0.0148(12) 0.0105(12) 0.0076(12)
C63 0.0169(13) 0.0235(13) 0.0176(13) 0.0069(10) 0.0075(11) 0.0026(10)
C64 0.0113(12) 0.0129(11) 0.0156(12) 0.0028(9) 0.0046(10) -0.0001(9)
C65 0.0115(12) 0.0156(11) 0.0129(11) -0.0013(9) 0.0064(10) -0.0017(9)
C66 0.0158(13) 0.0171(12) 0.0158(12) 0.0034(10) 0.0068(10) 0.0007(10)
C67 0.0188(13) 0.0165(12) 0.0225(13) -0.0026(10) 0.0112(11) -0.0044(10)
C68 0.0140(13) 0.0189(12) 0.0168(12) -0.0048(10) 0.0058(10) -0.0036(10)
C69 0.0127(12) 0.0181(11) 0.0151(12) -0.0024(10) 0.0039(10) 0.0006(10)
C71 0.0137(12) 0.0168(11) 0.0202(12) 0.0032(11) 0.0071(10) 0.0021(10)
C72 0.0129(13) 0.0248(14) 0.0205(13) 0.0053(11) 0.0044(10) 0.0022(10)
C73 0.0151(13) 0.0273(13) 0.0186(12) -0.0009(11) 0.0017(10) -0.0010(11)
C81 0.0275(16) 0.0178(13) 0.0219(14) 0.0015(11) 0.0075(12) -0.0029(11)
C82 0.0437(19) 0.0152(12) 0.0263(15) -0.0012(11) 0.0104(14) -0.0086(12)
C83 0.0262(15) 0.0189(12) 0.0185(13) -0.0054(11) 0.0063(12) -0.0065(11)
C91 0.0195(14) 0.0360(15) 0.0187(13) 0.0031(12) 0.0084(11) -0.0062(13)
C92 0.0336(18) 0.058(2) 0.0180(14) -0.0041(14) 0.0143(13) -0.0135(16)
C93 0.0282(16) 0.0431(17) 0.0141(13) -0.0063(12) 0.0073(12) -0.0091(14)
C200 0.052(10) 0.039(8) 0.040(8) 0.002(7) 0.012(8) -0.002(8)
C201 0.033(2) 0.0139(15) 0.0233(17) 0.0010(12) -0.0108(16) -0.0015(14)
O100 0.0484(16) 0.0388(13) 0.0327(13) -0.0021(11) 0.0005(11) 0.0126(12)
C100 0.0297(17) 0.0396(17) 0.0245(15) 0.0050(13) 0.0048(13) 0.0059(14)
C101 0.0294(17) 0.0404(17) 0.0264(15) 0.0000(15) 0.0043(13) 0.0041(15)
C102 0.0320(18) 0.0341(18) 0.0298(17) 0.0013(14) -0.0027(14) 0.0026(14)
C103 0.039(2) 0.0368(18) 0.0296(17) -0.0014(14) -0.0042(15) 0.0074(15)
C104 0.058(2) 0.052(2) 0.084(2) 0.0089(18) 0.0504(19) 0.0015(17)
C105 0.062(2) 0.070(2) 0.083(2) 0.013(2) 0.042(2) -0.0065(18)
C106 0.077(2) 0.063(2) 0.077(2) 0.0046(18) 0.052(2) -0.0113(19)
C107 0.079(2) 0.053(2) 0.067(2) 0.0169(18) 0.038(2) 0.0100(18)
C108 0.073(2) 0.079(2) 0.061(2) 0.0192(19) 0.0380(19) 0.004(2)
C109 0.077(2) 0.064(2) 0.071(2) 0.0082(18) 0.053(2) -0.0054(19)

loop_
_atom_type_symbol
_atom_type_description
_atom_type_scat_dispersion_real
_atom_type_scat_dispersion_imag
_atom_type_scat_source
C C 0.0033 0.0016 'International Tables Vol C Tables 4.2.6.8 and 6.1.1.4'
H H 0.0000 0.0000 'International Tables Vol C Tables 4.2.6.8 and 6.1.1.4'
F F 0.0171 0.0103 'International Tables Vol C Tables 4.2.6.8 and 6.1.1.4'
Fe Fe 0.3463 0.8444 'International Tables Vol C Tables 4.2.6.8 and 6.1.1.4'
Mn Mn 0.3368 0.7283 'International Tables Vol C Tables 4.2.6.8 and 6.1.1.4'
N N 0.0061 0.0033 'International Tables Vol C Tables 4.2.6.8 and 6.1.1.4'
O O 0.0106 0.0060 'International Tables Vol C Tables 4.2.6.8 and 6.1.1.4'
S S 0.1246 0.1234 'International Tables Vol C Tables 4.2.6.8 and 6.1.1.4'

loop_
_geom_angle_atom_site_label_1
_geom_angle_atom_site_label_2
_geom_angle_atom_site_label_3
_geom_angle
O1 Fe1 O11 88.04(7)
O1 Fe1 O31 84.80(7)
O1 Fe1 N11 155.06(8)
O1 Fe1 N12 105.42(7)
O1 Fe1 N13 88.25(8)
O11 Fe1 O31 93.26(7)
O11 Fe1 N11 105.64(7)
O11 Fe1 N12 73.67(7)
O11 Fe1 N13 158.93(8)
O31 Fe1 N11 73.88(7)
O31 Fe1 N12 162.80(7)
O31 Fe1 N13 107.03(7)
N11 Fe1 N12 98.49(8)
N13 Fe1 N11 85.86(8)
N13 Fe1 N12 87.38(8)
O1 Fe2 O11 79.01(6)
O1 Fe2 N21 149.05(8)
O1 Fe2 N22 106.64(7)
O1 Fe2 N23 85.57(8)
O11 Fe2 N21 73.92(7)
O11 Fe2 N22 160.69(7)
O21 Fe2 O1 82.76(7)
O21 Fe2 O11 90.07(6)
O21 Fe2 N21 111.63(8)
O21 Fe2 N22 72.72(7)
O21 Fe2 N23 155.49(8)
N21 Fe2 N22 103.85(8)
N23 Fe2 O11 108.77(7)
N23 Fe2 N21 89.14(8)
N23 Fe2 N22 90.24(8)
O1 Fe3 O21 82.33(7)
O1 Fe3 N31 154.44(8)
O1 Fe3 N32 99.98(7)
O1 Fe3 N33 88.01(8)
O21 Fe3 N31 74.18(7)
O21 Fe3 N32 162.25(7)
O21 Fe3 N33 108.74(8)
O31 Fe3 O1 82.01(7)
O31 Fe3 O21 91.51(6)
O31 Fe3 N31 108.15(8)
O31 Fe3 N32 71.55(7)
O31 Fe3 N33 156.05(8)
N31 Fe3 N32 105.47(8)
N33 Fe3 N31 90.08(8)
N33 Fe3 N32 88.97(8)
O1 Mn1 O200 173.43(7)
O1 Mn1 N14 86.98(7)
O1 Mn1 N24 89.07(8)
O1 Mn1 N34 90.01(8)
N14 Mn1 O200 87.40(8)
N24 Mn1 O200 96.61(8)
N24 Mn1 N14 118.63(8)
N24 Mn1 N34 119.71(9)
N34 Mn1 O200 90.04(8)
N34 Mn1 N14 121.50(9)
O200 S200 C200 90.4(13)
O201 S200 O200 116.6(6)
O201 S200 O202 121.6(11)
O201 S200 C200 97.0(13)
O202 S200 O200 118.9(10)
O202 S200 C200 99(2)
O200 S201 C201 102.38(14)
O201 S201 O200 113.14(13)
O201 S201 C201 102.58(15)
O203 S201 O200 115.34(18)
O203 S201 O201 116.2(2)
O203 S201 C201 104.7(2)
Fe1 O1 Fe2 98.05(7)
Fe1 O1 Fe3 98.86(7)
Fe1 O1 Mn1 122.15(9)
Fe3 O1 Fe2 96.59(7)
Mn1 O1 Fe2 118.16(8)
Mn1 O1 Fe3 118.05(8)
Fe1 O11 Fe2 94.74(7)
C11 O11 Fe1 123.59(14)
C11 O11 Fe2 114.60(14)
Fe2 O21 Fe3 97.82(7)
C21 O21 Fe2 122.67(14)
C21 O21 Fe3 115.51(14)
Fe3 O31 Fe1 94.30(7)
C31 O31 Fe1 115.65(14)
C31 O31 Fe3 123.73(14)
S200 O200 Mn1 138.6(3)
S201 O200 Mn1 155.33(13)
C40 N11 Fe1 126.26(18)
C40 N11 C44 119.3(2)
C44 N11 Fe1 114.40(16)
C65 N12 Fe1 114.16(16)
C69 N12 Fe1 124.84(17)
C69 N12 C65 118.9(2)
N14 N13 Fe1 118.12(15)
C71 N13 Fe1 133.87(18)
C71 N13 N14 107.3(2)
N13 N14 Mn1 118.37(15)
C73 N14 Mn1 133.88(18)
C73 N14 N13 107.7(2)
C60 N21 Fe2 125.42(18)
C60 N21 C64 118.6(2)
C64 N21 Fe2 115.85(16)
C55 N22 Fe2 114.45(16)
C59 N22 Fe2 125.74(18)
C59 N22 C55 118.2(2)
N24 N23 Fe2 121.20(16)
C81 N23 Fe2 130.82(19)
C81 N23 N24 107.3(2)
N23 N24 Mn1 119.11(16)
C83 N24 Mn1 133.00(19)
C83 N24 N23 107.9(2)
C50 N31 Fe3 125.50(19)
C50 N31 C54 118.6(2)
C54 N31 Fe3 115.62(16)
C45 N32 Fe3 115.53(16)
C49 N32 Fe3 123.12(17)
C49 N32 C45 118.4(2)
N34 N33 Fe3 120.20(16)
C91 N33 Fe3 131.69(19)
C91 N33 N34 107.2(2)
N33 N34 Mn1 118.47(15)
C93 N34 Mn1 133.38(19)
C93 N34 N33 108.1(2)
C2 C1 C17 121.5(2)
C6 C1 C2 119.5(2)
C6 C1 C17 118.9(2)
C1 C2 H2 119.8
C3 C2 C1 120.3(2)
C3 C2 H2 119.8
C2 C3 C4 119.6(2)
C2 C3 C27 119.2(2)
C4 C3 C27 121.2(2)
C3 C4 H4 119.6
C5 C4 C3 120.8(2)
C5 C4 H4 119.6
C4 C5 C6 118.8(2)
C4 C5 C37 119.3(2)
C6 C5 C37 121.8(2)
C1 C6 C5 120.7(2)
C1 C6 H6 119.6
C5 C6 H6 119.6
C34 C7AA H7AA 120.5
C34 C7AA C36 119.0(3)
C36 C7AA H7AA 120.5
O11 C11 C12 111.7(2)
O11 C11 C64 107.77(19)
O11 C11 C65 106.23(19)
C64 C11 C12 110.37(19)
C64 C11 C65 111.6(2)
C65 C11 C12 109.14(19)
C13 C12 C11 119.9(2)
C13 C12 C17 117.6(2)
C17 C12 C11 122.4(2)
C12 C13 H13 118.8
C14 C13 C12 122.4(3)
C14 C13 H13 118.8
C13 C14 H14 120.2
C13 C14 C15 119.6(2)
C15 C14 H14 120.2
C14 C15 H15 120.5
C16 C15 C14 118.9(2)
C16 C15 H15 120.5
C15 C16 H16 118.9
C15 C16 C17 122.2(3)
C17 C16 H16 118.9
C12 C17 C1 123.1(2)
C16 C17 C1 117.9(2)
C16 C17 C12 119.0(2)
O21 C21 C22 112.05(19)
O21 C21 C54 107.16(19)
O21 C21 C55 106.65(19)
C54 C21 C22 108.7(2)
C55 C21 C22 109.14(19)
C55 C21 C54 113.2(2)
C23 C22 C21 119.5(2)
C23 C22 C27 117.9(2)
C27 C22 C21 122.7(2)
C22 C23 H23 119.0
C24 C23 C22 122.1(2)
C24 C23 H23 119.0
C23 C24 H24 120.2
C25 C24 C23 119.6(2)
C25 C24 H24 120.2
C24 C25 H25 120.4
C24 C25 C26 119.1(3)
C26 C25 H25 120.4
C25 C26 H26 119.0
C25 C26 C27 122.0(3)
C27 C26 H26 119.0
C22 C27 C3 123.3(2)
C26 C27 C3 117.5(2)
C26 C27 C22 119.2(2)
O31 C31 C32 111.1(2)
O31 C31 C44 107.10(19)
O31 C31 C45 106.22(19)
C44 C31 C32 110.99(19)
C44 C31 C45 111.6(2)
C45 C31 C32 109.70(19)
C33 C32 C31 119.4(2)
C33 C32 C37 118.0(2)
C37 C32 C31 122.5(2)
C32 C33 H33 119.0
C34 C33 C32 122.0(3)
C34 C33 H33 119.0
C7AA C34 C33 120.0(3)
C7AA C34 H34 120.0
C33 C34 H34 120.0
C7AA C36 H36 119.1
C7AA C36 C37 121.7(3)
C37 C36 H36 119.1
C32 C37 C5 122.7(2)
C36 C37 C5 118.1(2)
C36 C37 C32 119.1(2)
N11 C40 H40 118.9
N11 C40 C41 122.3(3)
C41 C40 H40 118.9
C40 C41 H41 120.8
C40 C41 C42 118.5(2)
C42 C41 H41 120.8
C41 C42 H42 120.3
C43 C42 C41 119.4(3)
C43 C42 H42 120.3
C42 C43 H43 120.4
C42 C43 C44 119.1(3)
C44 C43 H43 120.4
N11 C44 C31 114.5(2)
N11 C44 C43 121.3(2)
C43 C44 C31 124.1(2)
N32 C45 C31 112.8(2)
N32 C45 C46 122.2(2)
C46 C45 C31 124.9(2)
C45 C46 H46 120.5
C45 C46 C47 119.1(2)
C47 C46 H46 120.5
C46 C47 H47 120.6
C48 C47 C46 118.7(2)
C48 C47 H47 120.6
C47 C48 H48 120.5
C47 C48 C49 118.9(2)
C49 C48 H48 120.5
N32 C49 C48 122.6(2)
N32 C49 H49 118.7
C48 C49 H49 118.7
N31 C50 H50 118.5
N31 C50 C51 123.0(3)
C51 C50 H50 118.5
C50 C51 H51 120.7
C50 C51 C52 118.6(3)
C52 C51 H51 120.7
C51 C52 H52 120.4
C51 C52 C53 119.1(3)
C53 C52 H52 120.4
C52 C53 H53 120.3
C54 C53 C52 119.3(3)
C54 C53 H53 120.3
N31 C54 C21 114.7(2)
N31 C54 C53 121.2(2)
C53 C54 C21 123.8(2)
N22 C55 C21 113.2(2)
N22 C55 C56 121.9(2)
C56 C55 C21 124.9(2)
C55 C56 H56 120.5
C57 C56 C55 119.0(2)
C57 C56 H56 120.5
C56 C57 H57 120.5
C58 C57 C56 119.1(3)
C58 C57 H57 120.5
C57 C58 H58 120.7
C59 C58 C57 118.7(3)
C59 C58 H58 120.7
N22 C59 C58 123.1(3)
N22 C59 H59 118.5
C58 C59 H59 118.5
N21 C60 H60 118.6
N21 C60 C61 122.9(3)
C61 C60 H60 118.6
C60 C61 H61 120.8
C60 C61 C62 118.5(3)
C62 C61 H61 120.8
C61 C62 H62 120.4
C61 C62 C63 119.1(3)
C63 C62 H62 120.4
C62 C63 H63 120.2
C62 C63 C64 119.6(2)
C64 C63 H63 120.2
N21 C64 C11 115.1(2)
N21 C64 C63 121.2(2)
C63 C64 C11 123.6(2)
N12 C65 C11 113.1(2)
N12 C65 C66 121.5(2)
C66 C65 C11 125.4(2)
C65 C66 H66 120.2
C65 C66 C67 119.5(2)
C67 C66 H66 120.2
C66 C67 H67 120.6
C68 C67 C66 118.9(2)
C68 C67 H67 120.6
C67 C68 H68 120.7
C67 C68 C69 118.6(2)
C69 C68 H68 120.7
N12 C69 C68 122.5(2)
N12 C69 H69 118.8
C68 C69 H69 118.8
N13 C71 H71 124.8
N13 C71 C72 110.4(2)
C72 C71 H71 124.8
C71 C72 H72 128.0
C73 C72 C71 103.9(2)
C73 C72 H72 128.0
N14 C73 C72 110.8(2)
N14 C73 H73 124.6
C72 C73 H73 124.6
N23 C81 H81 125.0
N23 C81 C82 110.1(3)
C82 C81 H81 125.0
C81 C82 H82 127.6
C83 C82 C81 104.7(2)
C83 C82 H82 127.6
N24 C83 C82 110.0(2)
N24 C83 H83 125.0
C82 C83 H83 125.0
N33 C91 H91 124.9
N33 C91 C92 110.2(3)
C92 C91 H91 124.9
C91 C92 H92 127.8
C93 C92 C91 104.4(3)
C93 C92 H92 127.8
N34 C93 C92 110.0(3)
N34 C93 H93 125.0
C92 C93 H93 125.0
F200 C200 S200 118(3)
F201 C200 S200 111(3)
F201 C200 F200 98(3)
F202 C200 S200 126(3)
F202 C200 F200 102(4)
F202 C200 F201 96(3)
F203 C201 S201 111.7(3)
F204 C201 S201 111.5(3)
F204 C201 F203 108.1(4)
F204 C201 F205 107.1(4)
F205 C201 S201 111.9(2)
F205 C201 F203 106.3(4)
C103 O100 C100 110.2(3)
O100 C100 H10A 110.7
O100 C100 H10B 110.7
O100 C100 C101 105.1(3)
H10A C100 H10B 108.8
C101 C100 H10A 110.7
C101 C100 H10B 110.7
C100 C101 H10C 111.4
C100 C101 H10D 111.4
H10C C101 H10D 109.3
C102 C101 C100 101.8(3)
C102 C101 H10C 111.4
C102 C101 H10D 111.4
C101 C102 H10E 111.5
C101 C102 H10F 111.5
C101 C102 C103 101.4(3)
H10E C102 H10F 109.3
C103 C102 H10E 111.5
C103 C102 H10F 111.5
O100 C103 C102 106.7(3)
O100 C103 H10G 110.4
O100 C103 H10H 110.4
C102 C103 H10G 110.4
C102 C103 H10H 110.4
H10G C103 H10H 108.6
C105 C104 H104 118.8
C105 C104 C109 122.3(5)
C109 C104 H104 118.8
C104 C105 H105 120.3
C104 C105 C106 119.4(5)
C106 C105 H105 120.3
C105 C106 H106 120.6
C107 C106 C105 118.7(5)
C107 C106 H106 120.6
C106 C107 H107 118.3
C106 C107 C108 123.4(5)
C108 C107 H107 118.3
C107 C108 H108 120.8
C107 C108 C109 118.4(5)
C109 C108 H108 120.8
C104 C109 C108 117.8(5)
C104 C109 H109 121.1
C108 C109 H109 121.1

loop_
_geom_bond_atom_site_label_1
_geom_bond_atom_site_label_2
_geom_bond_distance
Fe1 O1 1.9119(17)
Fe1 O11 1.9850(17)
Fe1 O31 2.0698(17)
Fe1 N11 2.187(2)
Fe1 N12 2.258(2)
Fe1 N13 2.128(2)
Fe2 O1 2.1120(17)
Fe2 O11 2.1455(17)
Fe2 O21 2.0251(16)
Fe2 N21 2.172(2)
Fe2 N22 2.287(2)
Fe2 N23 2.140(2)
Fe3 O1 2.0543(17)
Fe3 O21 2.1015(17)
Fe3 O31 2.0416(16)
Fe3 N31 2.154(2)
Fe3 N32 2.306(2)
Fe3 N33 2.129(2)
Mn1 O1 1.9966(17)
Mn1 O200 2.2494(19)
Mn1 N14 2.154(2)
Mn1 N24 2.126(2)
Mn1 N34 2.136(2)
S200 O200 1.505(8)
S200 O201 1.343(8)
S200 O202 1.47(2)
S200 C200 1.72(3)
S201 O200 1.456(2)
S201 O201 1.450(2)
S201 O203 1.432(4)
S201 C201 1.822(4)
F200 C200 1.44(7)
F201 C200 1.38(5)
F202 C200 1.34(4)
F203 C201 1.332(7)
F204 C201 1.328(5)
F205 C201 1.329(5)
O11 C11 1.391(3)
O21 C21 1.391(3)
O31 C31 1.396(3)
N11 C40 1.344(3)
N11 C44 1.348(3)
N12 C65 1.343(3)
N12 C69 1.343(3)
N13 N14 1.375(3)
N13 C71 1.346(3)
N14 C73 1.334(3)
N21 C60 1.349(3)
N21 C64 1.350(3)
N22 C55 1.346(3)
N22 C59 1.343(3)
N23 N24 1.376(3)
N23 C81 1.348(3)
N24 C83 1.347(3)
N31 C50 1.349(3)
N31 C54 1.351(3)
N32 C45 1.344(3)
N32 C49 1.342(3)
N33 N34 1.373(3)
N33 C91 1.347(3)
N34 C93 1.340(3)
C1 C2 1.395(3)
C1 C6 1.384(4)
C1 C17 1.494(3)
C2 H2 0.9500
C2 C3 1.385(4)
C3 C4 1.392(4)
C3 C27 1.489(3)
C4 H4 0.9500
C4 C5 1.388(4)
C5 C6 1.401(4)
C5 C37 1.487(3)
C6 H6 0.9500
C7AA H7AA 0.9500
C7AA C34 1.380(4)
C7AA C36 1.395(4)
C11 C12 1.552(3)
C11 C64 1.541(3)
C11 C65 1.545(3)
C12 C13 1.401(3)
C12 C17 1.415(4)
C13 H13 0.9500
C13 C14 1.385(4)
C14 H14 0.9500
C14 C15 1.387(4)
C15 H15 0.9500
C15 C16 1.386(4)
C16 H16 0.9500
C16 C17 1.397(3)
C21 C22 1.559(3)
C21 C54 1.541(3)
C21 C55 1.540(3)
C22 C23 1.402(4)
C22 C27 1.405(3)
C23 H23 0.9500
C23 C24 1.392(4)
C24 H24 0.9500
C24 C25 1.377(4)
C25 H25 0.9500
C25 C26 1.390(4)
C26 H26 0.9500
C26 C27 1.395(4)
C31 C32 1.552(3)
C31 C44 1.543(3)
C31 C45 1.545(3)
C32 C33 1.400(3)
C32 C37 1.409(4)
C33 H33 0.9500
C33 C34 1.389(4)
C34 H34 0.9500
C36 H36 0.9500
C36 C37 1.400(4)
C40 H40 0.9500
C40 C41 1.385(4)
C41 H41 0.9500
C41 C42 1.386(4)
C42 H42 0.9500
C42 C43 1.386(4)
C43 H43 0.9500
C43 C44 1.390(3)
C45 C46 1.386(4)
C46 H46 0.9500
C46 C47 1.391(4)
C47 H47 0.9500
C47 C48 1.381(4)
C48 H48 0.9500
C48 C49 1.388(4)
C49 H49 0.9500
C50 H50 0.9500
C50 C51 1.373(4)
C51 H51 0.9500
C51 C52 1.381(4)
C52 H52 0.9500
C52 C53 1.392(4)
C53 H53 0.9500
C53 C54 1.389(4)
C55 C56 1.389(3)
C56 H56 0.9500
C56 C57 1.385(4)
C57 H57 0.9500
C57 C58 1.382(4)
C58 H58 0.9500
C58 C59 1.375(4)
C59 H59 0.9500
C60 H60 0.9500
C60 C61 1.382(4)
C61 H61 0.9500
C61 C62 1.383(4)
C62 H62 0.9500
C62 C63 1.386(4)
C63 H63 0.9500
C63 C64 1.389(3)
C65 C66 1.382(3)
C66 H66 0.9500
C66 C67 1.387(4)
C67 H67 0.9500
C67 C68 1.382(4)
C68 H68 0.9500
C68 C69 1.384(4)
C69 H69 0.9500
C71 H71 0.9500
C71 C72 1.385(4)
C72 H72 0.9500
C72 C73 1.383(4)
C73 H73 0.9500
C81 H81 0.9500
C81 C82 1.387(4)
C82 H82 0.9500
C82 C83 1.378(4)
C83 H83 0.9500
C91 H91 0.9500
C91 C92 1.386(4)
C92 H92 0.9500
C92 C93 1.385(4)
C93 H93 0.9500
O100 C100 1.430(4)
O100 C103 1.421(4)
C100 H10A 0.9900
C100 H10B 0.9900
C100 C101 1.530(5)
C101 H10C 0.9900
C101 H10D 0.9900
C101 C102 1.519(4)
C102 H10E 0.9900
C102 H10F 0.9900
C102 C103 1.522(5)
C103 H10G 0.9900
C103 H10H 0.9900
C104 H104 0.9500
C104 C105 1.362(7)
C104 C109 1.377(7)
C105 H105 0.9500
C105 C106 1.395(7)
C106 H106 0.9500
C106 C107 1.344(7)
C107 H107 0.9500
C107 C108 1.367(7)
C108 H108 0.9500
C108 C109 1.416(7)
C109 H109 0.9500

loop_
_twin_individual_id
_twin_individual_mass_fraction_refined
1 0.989(8)
2 0.011(8)
